data_4321465
loop_
_publ_author_name
'Maomian Fan'
'Igor V. Shevchenko'
'R. Harmony Voorhies'
'Scott F. Eckert'
'Hongming Zhang'
'Michael Lattman'

_publ_section_title
;
 Main-Group-Element Calix[4]arenes: Variable Coordination and
 Conformational Isomerism at Phosphorus and Silicon
;
_journal_name_full 'Inorganic Chemistry'
_journal_page_first 4704
_journal_page_last 4712
_journal_paper_doi 10.1021/ic000349n
_journal_volume 39
_journal_year 2000
_chemical_formula_sum 'C29 H24 O4 Si'
_chemical_formula_weight 464.57
_chemical_name_systematic
;
 ?
;
_space_group_IT_number 14
_symmetry_cell_setting monoclinic
_symmetry_space_group_name_Hall '-P 2yn'
_symmetry_space_group_name_H-M 'P 1 21/n 1'
_atom_sites_solution_hydrogens geom
_atom_sites_solution_primary direct
_atom_sites_solution_secondary difmap
_audit_creation_method SHELXL
_cell_angle_alpha 90.00
_cell_angle_beta 103.88(2)
_cell_angle_gamma 90.00
_cell_formula_units_Z 4
_cell_length_a 10.751(3)
_cell_length_b 17.892(5)
_cell_length_c 11.774(3)
_cell_measurement_reflns_used 24
_cell_measurement_temperature 220(2)
_cell_measurement_theta_max 15
_cell_measurement_theta_min 10
_cell_volume 2198.7(11)
_computing_cell_refinement 'Siemens XSCANS'
_computing_data_collection 'Siemens XSCANS'
_computing_data_reduction 'Siemens XSCANS'
_computing_molecular_graphics 'SHELXL-93 (Sheldrick, 1993)'
_computing_publication_material 'SHELXL-93 (Sheldrick, 1993)'
_computing_structure_refinement 'SHELXL-93 (Sheldrick, 1993)'
_computing_structure_solution 'SHELXS-86 (Sheldrick, 1990)'
_diffrn_ambient_temperature 220(2)
_diffrn_measurement_device 'Siemens P4'
_diffrn_measurement_method '2\q/\w scans'
_diffrn_radiation_monochromator graphite
_diffrn_radiation_source 'fine-focus sealed tube'
_diffrn_radiation_type MoK\a
_diffrn_radiation_wavelength 0.71073
_diffrn_reflns_av_R_equivalents 0.0265
_diffrn_reflns_av_sigmaI/netI 0.0613
_diffrn_reflns_limit_h_max 13
_diffrn_reflns_limit_h_min 0
_diffrn_reflns_limit_k_max 22
_diffrn_reflns_limit_k_min 0
_diffrn_reflns_limit_l_max 14
_diffrn_reflns_limit_l_min -14
_diffrn_reflns_number 4548
_diffrn_reflns_theta_max 26.01
_diffrn_reflns_theta_min 2.11
_diffrn_standards_interval_count 147
_diffrn_standards_number 3
_exptl_absorpt_coefficient_mu 0.143
_exptl_crystal_colour colorless
_exptl_crystal_density_diffrn 1.403
_exptl_crystal_description rod-liked
_exptl_crystal_F_000 976
_exptl_crystal_size_max 0.40
_exptl_crystal_size_mid 0.25
_exptl_crystal_size_min 0.20
_refine_diff_density_max 0.942
_refine_diff_density_min -1.206
_refine_diff_density_rms 0.068
_refine_ls_extinction_coef 0.0036(10)
_refine_ls_extinction_expression Fc^*^=kFc[1+0.001xFc^2^\l^3^/sin(2\q)]^-1/4^
_refine_ls_extinction_method SHELXL
_refine_ls_goodness_of_fit_all 1.041
_refine_ls_goodness_of_fit_obs 1.130
_refine_ls_matrix_type full
_refine_ls_number_parameters 319
_refine_ls_number_reflns 3894
_refine_ls_number_restraints 6
_refine_ls_restrained_S_all 1.115
_refine_ls_restrained_S_obs 1.138
_refine_ls_R_factor_all 0.1268
_refine_ls_R_factor_obs 0.0774
_refine_ls_shift/esd_max 0.000
_refine_ls_shift/esd_mean 0.000
_refine_ls_structure_factor_coef Fsqd
_refine_ls_weighting_details 'w=1/[\s^2^(Fo^2^)+(0.0603P)^2^+5.4183P] where P=(Fo^2^+2Fc^2^)/3'
_refine_ls_weighting_scheme calc
_refine_ls_wR_factor_all 0.2060
_refine_ls_wR_factor_obs 0.1668
_reflns_number_observed 2796
_reflns_number_total 4316
_reflns_observed_criterion >2sigma(I)
_cod_data_source_file ic000349n_4.cif
_cod_data_source_block mf-si04_IC000349N_structure_2b-c
_cod_depositor_comments
;
The following automatic conversions were performed:

'_refine_ls_weighting_scheme' value 'calc
w=1/[\s^2^(Fo^2^)+(0.0603P)^2^+5.4183P] where P=(Fo^2^+2Fc^2^)/3' was
changed to 'calc'. New tag '_refine_ls_weighting_details' was
created. The value of the new tag was set to
'w=1/[\s^2^(Fo^2^)+(0.0603P)^2^+5.4183P] where P=(Fo^2^+2Fc^2^)/3'.

Automatic conversion script
Id: cif_fix_values 3143 2015-03-26 13:38:13Z robertas 
;
_cod_original_cell_volume 2199(1)
_cod_database_code 4321465

loop_
_symmetry_equiv_pos_as_xyz
'x, y, z'
'-x+1/2, y+1/2, -z+1/2'
'-x, -y, -z'
'x-1/2, -y-1/2, z-1/2'

loop_
_atom_site_aniso_label
_atom_site_aniso_U_11
_atom_site_aniso_U_22
_atom_site_aniso_U_33
_atom_site_aniso_U_23
_atom_site_aniso_U_13
_atom_site_aniso_U_12
Si 0.0338(8) 0.0239(7) 0.0295(8) -0.0045(6) 0.0128(6) -0.0017(6)
O1 0.087(3) 0.032(2) 0.056(2) -0.007(2) 0.041(2) 0.006(2)
O2 0.041(2) 0.031(2) 0.033(2) 0.0006(13) 0.0064(13) -0.0040(13)
O3 0.089(3) 0.048(2) 0.037(2) -0.009(2) 0.014(2) -0.030(2)
O4 0.038(2) 0.056(2) 0.034(2) 0.0076(15) 0.0131(14) 0.005(2)
C1 0.038(3) 0.033(2) 0.059(3) -0.017(2) 0.010(2) -0.001(2)
C11 0.028(2) 0.036(2) 0.033(2) -0.005(2) 0.002(2) 0.008(2)
C12 0.019(2) 0.038(2) 0.033(2) -0.003(2) 0.000(2) 0.005(2)
C13 0.028(2) 0.051(3) 0.037(2) -0.011(2) 0.008(2) 0.005(2)
C14 0.049(3) 0.038(3) 0.054(3) -0.012(2) 0.016(2) 0.011(2)
C15 0.047(3) 0.030(2) 0.046(3) -0.001(2) 0.004(2) 0.007(2)
C16 0.027(2) 0.036(2) 0.030(2) 0.002(2) -0.002(2) 0.006(2)
C21 0.033(2) 0.027(2) 0.022(2) -0.002(2) 0.009(2) -0.004(2)
C22 0.037(2) 0.038(2) 0.022(2) 0.000(2) 0.008(2) 0.002(2)
C23 0.052(3) 0.033(2) 0.033(2) 0.008(2) 0.012(2) 0.003(2)
C24 0.054(3) 0.033(2) 0.044(3) 0.004(2) 0.015(2) -0.012(2)
C25 0.037(2) 0.040(2) 0.036(2) 0.002(2) 0.012(2) -0.009(2)
C26 0.031(2) 0.035(2) 0.028(2) 0.000(2) 0.011(2) -0.001(2)
C31 0.032(2) 0.031(2) 0.032(2) -0.002(2) 0.004(2) -0.001(2)
C32 0.020(2) 0.034(2) 0.033(2) 0.003(2) 0.004(2) 0.004(2)
C33 0.029(2) 0.034(2) 0.040(2) 0.000(2) 0.002(2) -0.004(2)
C34 0.039(2) 0.042(3) 0.033(2) -0.006(2) 0.000(2) -0.003(2)
C35 0.030(2) 0.046(3) 0.029(2) 0.007(2) 0.004(2) 0.005(2)
C36 0.024(2) 0.033(2) 0.037(2) 0.009(2) 0.002(2) 0.004(2)
C41 0.030(2) 0.024(2) 0.032(2) -0.001(2) 0.011(2) -0.003(2)
C42 0.037(2) 0.024(2) 0.035(2) -0.001(2) 0.008(2) -0.006(2)
C43 0.047(3) 0.034(2) 0.031(2) 0.003(2) 0.007(2) -0.004(2)
C44 0.051(3) 0.044(3) 0.043(3) 0.005(2) 0.025(2) -0.001(2)
C45 0.035(2) 0.038(2) 0.046(3) -0.002(2) 0.016(2) -0.001(2)
C46 0.033(2) 0.027(2) 0.035(2) -0.005(2) 0.011(2) -0.005(2)
C51 0.039(2) 0.041(2) 0.026(2) 0.005(2) 0.000(2) 0.006(2)
C52 0.021(2) 0.043(2) 0.038(2) -0.001(2) 0.011(2) -0.003(2)
C53 0.033(2) 0.037(2) 0.038(2) 0.012(2) 0.003(2) 0.002(2)
C54 0.025(2) 0.042(3) 0.045(3) -0.005(2) 0.012(2) -0.004(2)

loop_
_atom_site_label
_atom_site_type_symbol
_atom_site_fract_x
_atom_site_fract_y
_atom_site_fract_z
_atom_site_U_iso_or_equiv
_atom_site_thermal_displace_type
_atom_site_occupancy
_atom_site_calc_flag
_atom_site_refinement_flags
_atom_site_disorder_group
Si Si 0.13104(14) 0.15313(8) 0.29083(13) 0.0282(4) Uani 0.74 d PD .
Si' Si 0.2208(3) 0.1362(2) 0.3351(2) 0.0293(9) Uiso 0.26 d PD .
O1 O 0.3834(3) 0.1072(2) 0.4106(3) 0.0543(10) Uani 1 d D .
O2 O 0.1188(3) 0.0775(2) 0.3579(2) 0.0352(7) Uani 1 d D .
O3 O -0.0296(3) 0.1805(2) 0.2104(3) 0.0580(10) Uani 1 d D .
O4 O 0.2162(3) 0.1421(2) 0.1999(2) 0.0421(8) Uani 1 d D .
C1 C 0.1869(4) 0.2278(2) 0.3973(4) 0.0433(11) Uani 1 d . .
H1A H 0.1213 0.2654 0.3882 0.065 Uiso 0.74 d P .
H1B H 0.2633 0.2495 0.3831 0.065 Uiso 0.74 d P .
H1C H 0.2040 0.2077 0.4746 0.065 Uiso 0.74 d P .
H1D H 0.2596 0.2415 0.4578 0.065 Uiso 0.26 d P .
H1E H 0.1129 0.2226 0.4277 0.065 Uiso 0.26 d P .
H1F H 0.1723 0.2644 0.3361 0.065 Uiso 0.26 d P .
C11 C 0.4063(4) 0.0432(2) 0.3524(4) 0.0332(9) Uani 1 d . .
C12 C 0.4597(4) 0.0522(2) 0.2573(4) 0.0309(9) Uani 1 d . .
C13 C 0.4870(4) -0.0108(3) 0.2018(4) 0.0386(11) Uani 1 d . .
H13 H 0.5253(4) -0.0061(3) 0.1392(4) 0.046 Uiso 1 calc R .
C14 C 0.4587(5) -0.0807(3) 0.2367(4) 0.0463(12) Uani 1 d . .
H14 H 0.4809(5) -0.1230(3) 0.2001(4) 0.056 Uiso 1 calc R .
C15 C 0.3974(5) -0.0876(3) 0.3263(4) 0.0422(11) Uani 1 d . .
H15 H 0.3749(5) -0.1348(3) 0.3477(4) 0.051 Uiso 1 calc R .
C16 C 0.3690(4) -0.0256(2) 0.3847(4) 0.0324(9) Uani 1 d . .
C21 C 0.0689(4) 0.0069(2) 0.3633(3) 0.0272(9) Uani 1 d . .
C22 C 0.1522(4) -0.0486(2) 0.4200(3) 0.0318(9) Uani 1 d . .
C23 C 0.1027(5) -0.1195(2) 0.4257(4) 0.0392(10) Uani 1 d . .
H23 H 0.1570(5) -0.1574(2) 0.4621(4) 0.047 Uiso 1 calc R .
C24 C -0.0228(5) -0.1354(3) 0.3798(4) 0.0432(11) Uani 1 d . .
H24 H -0.0532(5) -0.1838(3) 0.3827(4) 0.052 Uiso 1 calc R .
C25 C -0.1044(4) -0.0793(2) 0.3291(4) 0.0374(10) Uani 1 d . .
H25 H -0.1910(4) -0.0898(2) 0.3001(4) 0.045 Uiso 1 calc R .
C26 C -0.0600(4) -0.0071(2) 0.3205(3) 0.0307(9) Uani 1 d . .
C31 C -0.0728(4) 0.1311(2) 0.1209(4) 0.0327(9) Uani 1 d . .
C32 C -0.1418(4) 0.0690(2) 0.1411(3) 0.0293(9) Uani 1 d . .
C33 C -0.1873(4) 0.0215(2) 0.0486(4) 0.0357(10) Uani 1 d . .
H33 H -0.2343(4) -0.0205(2) 0.0592(4) 0.043 Uiso 1 calc R .
C34 C -0.1639(4) 0.0352(3) -0.0600(4) 0.0395(11) Uani 1 d . .
H34 H -0.1962(4) 0.0032(3) -0.1223(4) 0.047 Uiso 1 calc R .
C35 C -0.0926(4) 0.0966(2) -0.0755(4) 0.0356(10) Uani 1 d . .
H35 H -0.0752(4) 0.1049(2) -0.1482(4) 0.043 Uiso 1 calc R .
C36 C -0.0466(4) 0.1457(2) 0.0141(4) 0.0324(9) Uani 1 d . .
C41 C 0.2572(4) 0.1651(2) 0.1042(3) 0.0278(9) Uani 1 d . .
C42 C 0.1726(4) 0.1950(2) 0.0060(4) 0.0320(9) Uani 1 d . .
C43 C 0.2206(4) 0.2115(2) -0.0907(4) 0.0375(10) Uani 1 d . .
H43 H 0.1660(4) 0.2314(2) -0.1572(4) 0.045 Uiso 1 calc R .
C44 C 0.3466(5) 0.1992(3) -0.0903(4) 0.0439(11) Uani 1 d . .
H44 H 0.3762(5) 0.2097(3) -0.1566(4) 0.053 Uiso 1 calc R .
C45 C 0.4285(4) 0.1714(2) 0.0078(4) 0.0386(10) Uani 1 d . .
H45 H 0.5139(4) 0.1634(2) 0.0075(4) 0.046 Uiso 1 calc R .
C46 C 0.3872(4) 0.1550(2) 0.1072(4) 0.0313(9) Uani 1 d . .
C51 C 0.2921(4) -0.0342(3) 0.4758(4) 0.0365(10) Uani 1 d . .
H51A H 0.3263(4) -0.0754(3) 0.5273(4) 0.044 Uiso 1 calc R .
H51B H 0.2999(4) 0.0109(3) 0.5227(4) 0.044 Uiso 1 calc R .
C52 C -0.1553(4) 0.0519(2) 0.2624(4) 0.0334(10) Uani 1 d . .
H52A H -0.2416(4) 0.0343(2) 0.2586(4) 0.040 Uiso 1 calc R .
H52B H -0.1416(4) 0.0971(2) 0.3091(4) 0.040 Uiso 1 calc R .
C53 C 0.0341(4) 0.2119(2) 0.0001(4) 0.0372(10) Uani 1 d . .
H53A H 0.0302(4) 0.2480(2) 0.0606(4) 0.045 Uiso 1 calc R .
H53B H -0.0031(4) 0.2352(2) -0.0747(4) 0.045 Uiso 1 calc R .
C54 C 0.4820(4) 0.1296(2) 0.2149(4) 0.0365(10) Uani 1 d . .
H54A H 0.4812(4) 0.1649(2) 0.2772(4) 0.044 Uiso 1 calc R .
H54B H 0.5668(4) 0.1311(2) 0.1998(4) 0.044 Uiso 1 calc R .

loop_
_atom_type_symbol
_atom_type_description
_atom_type_scat_dispersion_real
_atom_type_scat_dispersion_imag
_atom_type_scat_source
C C 0.0033 0.0016 'International Tables Vol C Tables 4.2.6.8 and 6.1.1.4'
H H 0.0000 0.0000 'International Tables Vol C Tables 4.2.6.8 and 6.1.1.4'
O O 0.0106 0.0060 'International Tables Vol C Tables 4.2.6.8 and 6.1.1.4'
Si Si 0.0817 0.0704 'International Tables Vol C Tables 4.2.6.8 and 6.1.1.4'

loop_
_geom_angle_atom_site_label_1
_geom_angle_atom_site_label_2
_geom_angle_atom_site_label_3
_geom_angle
_geom_angle_site_symmetry_1
_geom_angle_site_symmetry_3
_geom_angle_publ_flag
O4 Si O2 111.2(2) . . y
O4 Si O3 108.2(2) . . y
O2 Si O3 107.8(2) . . y
O4 Si C1 114.0(2) . . y
O2 Si C1 109.5(2) . . y
O3 Si C1 105.8(2) . . y
O4 Si' O2 111.0(2) . . ?
O4 Si' O1 107.6(2) . . ?
O2 Si' O1 110.3(2) . . ?
O4 Si' C1 112.0(3) . . ?
O2 Si' C1 107.8(2) . . ?
O1 Si' C1 108.2(2) . . ?
C11 O1 Si' 104.8(3) . . ?
C21 O2 Si' 154.9(3) . . ?
C21 O2 Si 152.0(3) . . ?
C31 O3 Si 109.2(3) . . ?
C41 O4 Si 151.0(3) . . ?
C41 O4 Si' 155.3(3) . . ?
C16 C11 C12 122.1(4) . . ?
C16 C11 O1 120.3(4) . . ?
C12 C11 O1 117.4(4) . . ?
C13 C12 C11 117.9(4) . . ?
C13 C12 C54 121.9(4) . . ?
C11 C12 C54 120.2(4) . . ?
C12 C13 C14 121.2(4) . . ?
C13 C14 C15 119.5(4) . . ?
C14 C15 C16 120.9(4) . . ?
C11 C16 C15 117.9(4) . . ?
C11 C16 C51 122.2(4) . . ?
C15 C16 C51 119.8(4) . . ?
O2 C21 C26 121.1(4) . . ?
O2 C21 C22 117.5(4) . . ?
C26 C21 C22 121.3(4) . . ?
C23 C22 C21 117.7(4) . . ?
C23 C22 C51 119.3(4) . . ?
C21 C22 C51 123.0(4) . . ?
C24 C23 C22 122.0(4) . . ?
C23 C24 C25 119.4(4) . . ?
C24 C25 C26 121.1(4) . . ?
C21 C26 C25 118.4(4) . . ?
C21 C26 C52 123.4(4) . . ?
C25 C26 C52 118.3(4) . . ?
O3 C31 C36 118.3(4) . . ?
O3 C31 C32 118.8(4) . . ?
C36 C31 C32 123.0(4) . . ?
C33 C32 C31 117.5(4) . . ?
C33 C32 C52 122.0(4) . . ?
C31 C32 C52 120.3(4) . . ?
C32 C33 C34 120.8(4) . . ?
C35 C34 C33 119.7(4) . . ?
C36 C35 C34 121.2(4) . . ?
C35 C36 C31 117.7(4) . . ?
C35 C36 C53 122.1(4) . . ?
C31 C36 C53 120.1(4) . . ?
O4 C41 C42 121.5(3) . . ?
O4 C41 C46 117.2(3) . . ?
C42 C41 C46 121.2(4) . . ?
C43 C42 C41 117.6(4) . . ?
C43 C42 C53 118.5(4) . . ?
C41 C42 C53 123.8(4) . . ?
C44 C43 C42 121.6(4) . . ?
C45 C44 C43 119.8(4) . . ?
C44 C45 C46 121.4(4) . . ?
C45 C46 C41 118.3(4) . . ?
C45 C46 C54 119.4(4) . . ?
C41 C46 C54 122.3(4) . . ?
C22 C51 C16 111.5(3) . . ?
C32 C52 C26 111.3(3) . . ?
C36 C53 C42 115.4(3) . . ?
C46 C54 C12 115.4(3) . . ?

loop_
_geom_bond_atom_site_label_1
_geom_bond_atom_site_label_2
_geom_bond_distance
_geom_bond_site_symmetry_2
_geom_bond_publ_flag
Si O2 1.588(3) . y
Si O3 1.826(3) . y
Si O4 1.579(3) . y
Si C1 1.832(5) . y
Si' O4 1.584(3) . ?
Si' O2 1.588(3) . ?
Si' O1 1.836(3) . ?
Si' C1 1.866(6) . ?
O1 C11 1.385(5) . ?
O2 C21 1.380(5) . ?
O3 C31 1.369(5) . ?
O4 C41 1.367(5) . ?
C11 C16 1.376(6) . ?
C11 C12 1.385(6) . ?
C12 C13 1.370(6) . ?
C12 C54 1.510(6) . ?
C13 C14 1.373(7) . ?
C14 C15 1.377(7) . ?
C15 C16 1.378(6) . ?
C16 C51 1.511(6) . ?
C21 C26 1.380(6) . ?
C21 C22 1.395(6) . ?
C22 C23 1.384(6) . ?
C22 C51 1.511(6) . ?
C23 C24 1.357(6) . ?
C24 C25 1.371(6) . ?
C25 C26 1.389(6) . ?
C26 C52 1.515(6) . ?
C31 C36 1.377(6) . ?
C31 C32 1.387(6) . ?
C32 C33 1.376(6) . ?
C32 C52 1.502(6) . ?
C33 C34 1.383(6) . ?
C34 C35 1.376(6) . ?
C35 C36 1.372(6) . ?
C36 C53 1.500(6) . ?
C41 C42 1.395(6) . ?
C41 C46 1.401(6) . ?
C42 C43 1.390(6) . ?
C42 C53 1.505(6) . ?
C43 C44 1.371(6) . ?
C44 C45 1.367(6) . ?
C45 C46 1.380(6) . ?
C46 C54 1.494(6) . ?
